data_7135055
loop_
_publ_author_name
'Paul, Subhankar'
'Chaudhuri, Debangshu'

_publ_section_title
;
 Side-chain dependent direct <i>vs.</i> indirect photoresponse in
 hydrazone-based supramolecular polymers.
;
_journal_issue 75
_journal_name_full 'Chemical communications (Cambridge, England)'
_journal_page_first 14366
_journal_page_last 14369
_journal_paper_doi 10.1039/d5cc03591k
_journal_volume 61
_journal_year 2025
_chemical_formula_moiety 'C21 H25 N3 O3'
_chemical_formula_sum 'C21 H25 N3 O3'
_chemical_formula_weight 367.44
_chemical_properties_physical Photo-sensitive
_space_group_crystal_system triclinic
_space_group_IT_number 2
_space_group_name_Hall '-P 1'
_space_group_name_H-M_alt 'P -1'
_atom_sites_solution_hydrogens mixed
_atom_sites_solution_primary dual
_audit_creation_date 2024-06-12
_audit_creation_method
;
Olex2 1.5
(compiled 2024.02.16 svn.r378c4104 for OlexSys, GUI svn.r6928)
;
_audit_update_record
;
2025-03-20 deposited with the CCDC.	2025-08-14 downloaded from the CCDC.
;
_cell_angle_alpha 96.1060(10)
_cell_angle_beta 98.9630(10)
_cell_angle_gamma 101.3880(10)
_cell_formula_units_Z 4
_cell_length_a 8.56580(10)
_cell_length_b 10.11150(10)
_cell_length_c 23.1709(3)
_cell_measurement_reflns_used 24061
_cell_measurement_temperature 100(10)
_cell_measurement_theta_max 68.0610
_cell_measurement_theta_min 3.8730
_cell_volume 1923.78(4)
_computing_cell_refinement 'CrysAlisPro 1.171.41.93a (Rigaku OD, 2020)'
_computing_data_collection 'CrysAlisPro 1.171.41.93a (Rigaku OD, 2020)'
_computing_data_reduction 'CrysAlisPro 1.171.41.93a (Rigaku OD, 2020)'
_computing_molecular_graphics 'Olex2 1.5 (Dolomanov et al., 2009)'
_computing_publication_material 'Olex2 1.5 (Dolomanov et al., 2009)'
_computing_structure_refinement 'SHELXL 2018/3 (Sheldrick, 2015)'
_computing_structure_solution 'SHELXT 2018/2 (Sheldrick, 2018)'
_diffrn_ambient_environment N~2~
_diffrn_ambient_temperature 100(10)
_diffrn_detector 'Hybrid Pixel Array Detector'
_diffrn_detector_area_resol_mean 10.0000
_diffrn_detector_type HyPix3000
_diffrn_measured_fraction_theta_full 0.996
_diffrn_measured_fraction_theta_max 0.992
_diffrn_measurement_details
;
List of Runs (angles in degrees, time in seconds):

  # Type    Start    End  Width  t~exp~   \w     \q     \k     \f   Frames
#--------------------------------------------------------------------------
  1  \w     25.00 107.00   0.50    0.23    --   40.58  38.00 -15.00  164
  2  \w    -25.00  43.00   0.50    0.23    --   40.58 -38.00-170.00  136
  3  \w     25.00 107.00   0.50    0.23    --   40.58  38.00 -15.00  164
  4  \w    -43.00 -16.00   0.50    1.10    --  -82.50  38.00 -15.00   54
  5  \w   -149.00 -67.00   0.50    1.10    --  -82.50 -38.00-170.00  164
  6  \w     81.00 163.00   0.50    1.10    --   96.35  38.00 -15.00  164
  7  \w     81.00 163.00   0.50    1.10    --   96.35  38.00 -15.00  164
  8  \w    -43.00  26.00   0.50    0.23    --  -40.58  38.00 -15.00  138
  9  \w   -107.00 -25.00   0.50    0.23    --  -40.58 -38.00-170.00  164
 10  \w    -78.00   4.00   0.50    0.23    --  -40.58 104.00  30.00  164
 11  \w   -109.00 -63.00   0.50    0.23    --  -40.58-139.00 -30.00   92
 12  \w    -24.00  35.00   0.50    0.23    --  -40.58  11.00-180.00  118
 13  \w   -107.00 -25.00   0.50    0.23    --  -40.58 -38.00-170.00  164
 14  \w   -109.00 -63.00   0.50    0.23    --  -40.58-139.00-120.00   92
 15  \w    -37.00  27.00   0.50    0.23    --  -40.58  32.00-180.00  128
 16  \w    -24.00  35.00   0.50    0.23    --  -40.58  11.00-120.00  118
 17  \w    -78.00   4.00   0.50    0.23    --  -40.58 104.00  30.00  164
 18  \w    -24.00  35.00   0.50    0.23    --  -40.58  11.00-180.00  118
 19  \w    -97.00 -20.00   0.50    0.23    --  -40.58 139.00-180.00  154
 20  \w    -27.00  37.00   0.50    0.23    --   40.58 -32.00   0.00  128
 21  \w     21.00 108.00   0.50    0.23    --   40.58  54.00-120.00  174
 22  \w     41.00 100.00   0.50    0.23    --   40.58-139.00 -90.00  118
 23  \w    -31.00  28.00   0.50    0.23    --   40.58 -21.00 -30.00  118
 24  \w     18.00  78.00   0.50    0.23    --   40.58-104.00 -60.00  120
 25  \w   -156.00 -83.00   0.50    1.10    --  -82.50 -96.00 -90.00  146
 26  \w    -57.00 -16.00   0.50    1.10    --  -82.50  50.00 -60.00   82
 27  \w   -156.00 -83.00   0.50    1.10    --  -82.50 -96.00  60.00  146
 28  \w   -150.00 -69.00   0.50    1.10    --  -82.50 -33.00 120.00  162
 29  \w    -84.00 -18.00   0.50    1.10    --  -82.50 117.00  30.00  132
 30  \w    -47.00 -15.00   0.50    1.10    --  -82.50  42.00-150.00   64
 31  \w     28.00 105.00   0.50    1.10    --   96.35 -77.00  60.00  154
 32  \w     28.00 105.00   0.50    1.10    --   96.35 -77.00-120.00  154
 33  \w     28.00  68.00   0.50    1.10    --   96.35 -59.00-150.00   80
 34  \w     30.00  57.00   0.50    1.10    --   96.35 -50.00 -30.00   54
 35  \w     29.00  83.00   0.50    1.10    --   96.35 -68.00-180.00  108
 36  \w     99.00 160.00   0.50    1.10    --   96.35 117.00 -60.00  122
 37  \w    105.00 170.00   0.50    1.10    --   96.35  96.00-120.00  130
 38  \w     99.00 160.00   0.50    1.10    --   96.35 117.00  90.00  122
 39  \w     33.00 110.00   0.50    1.10    --   96.35-117.00-180.00  154
 40  \w     30.00  57.00   0.50    1.10    --   96.35 -50.00 -90.00   54
 41  \w     33.00 110.00   0.50    1.10    --   96.35-117.00  90.00  154
 42  \w     33.00 110.00   0.50    1.10    --   96.35-117.00  30.00  154
 43  \w     30.00  57.00   0.50    1.10    --   96.35 -50.00  60.00   54
 44  \w     30.00  57.00   0.50    1.10    --   96.35 -50.00 150.00   54
 45  \w     30.00  57.00   0.50    1.10    --   96.35 -50.00-180.00   54
 46  \w     33.00 110.00   0.50    1.10    --   96.35-117.00 120.00  154
 47  \w     33.00 110.00   0.50    1.10    --   96.35-117.00 120.00  154
 48  \w     33.00 110.00   0.50    1.10    --   96.35-117.00 -60.00  154
 49  \w     81.00 167.00   0.50    1.10    --   96.35  25.00-120.00  172
 50  \w     30.00  57.00   0.50    1.10    --   96.35 -50.00  90.00   54
 51  \w     23.00 106.00   0.50    1.10    --   96.35 -96.00-180.00  166
 52  \w     81.00 165.00   0.50    1.10    --   96.35 145.00 150.00  168
 53  \w     28.00 105.00   0.50    1.10    --   96.35 -77.00-150.00  154
 54  \w     81.00 165.00   0.50    1.10    --   96.35 145.00 150.00  168
 55  \w     80.00 164.00   0.50    1.10    --   96.35  42.00 150.00  168
 56  \w     33.00 110.00   0.50    1.10    --   96.35-117.00-150.00  154
 57  \w     80.00 164.00   0.50    1.10    --   96.35  42.00 -60.00  168
 58  \w     29.00  83.00   0.50    1.10    --   96.35 -68.00 -90.00  108
 59  \w     81.00 167.00   0.50    1.10    --   96.35  25.00  90.00  172
 60  \w     99.00 160.00   0.50    1.10    --   96.35 117.00 150.00  122
 61  \w     81.00 165.00   0.50    1.10    --   96.35 145.00  90.00  168
 62  \w     28.00 105.00   0.50    1.10    --   96.35 -77.00  60.00  154
 63  \w     44.00 127.00   0.50    1.10    --   96.35-145.00  60.00  166
 64  \w     44.00 127.00   0.50    1.10    --   96.35-145.00  60.00  166
 65  \w     80.00 164.00   0.50    1.10    --   96.35  42.00 -90.00  168
 66  \w   -109.00 -14.00   0.50    0.23    --  -40.58 -77.00  90.00  190
 67  \w   -109.00 -14.00   0.50    0.23    --  -40.58 -77.00 -90.00  190
 68  \w   -109.00 -17.00   0.50    0.23    --  -40.58 -66.00 -60.00  184
 69  \w   -109.00 -14.00   0.50    0.23    --  -40.58 -77.00  30.00  190
 70  \w   -109.00 -14.00   0.50    0.23    --  -40.58 -77.00   0.00  190
 71  \w   -109.00 -17.00   0.50    0.23    --  -40.58 -66.00   0.00  184
 72  \w   -109.00 -14.00   0.50    0.23    --  -40.58 -77.00  60.00  190
 73  \w   -109.00 -14.00   0.50    0.23    --  -40.58 -77.00 120.00  190
 74  \w   -109.00 -14.00   0.50    0.23    --  -40.58 -77.00-180.00  190
 75  \w   -109.00 -14.00   0.50    0.23    --  -40.58 -77.00 150.00  190
 76  \w   -109.00 -14.00   0.50    0.23    --  -40.58 -77.00 -30.00  190
 77  \w   -109.00 -14.00   0.50    0.23    --  -40.58 -77.00-120.00  190
 78  \w     17.00 109.00   0.50    0.23    --   40.58  66.00-180.00  184
 79  \w     17.00 109.00   0.50    0.23    --   40.58  66.00  30.00  184
 80  \w     14.00 109.00   0.50    0.23    --   40.58  77.00-120.00  190
 81  \w     14.00 109.00   0.50    0.23    --   40.58  77.00-150.00  190
 82  \w     14.00 109.00   0.50    0.23    --   40.58  77.00 -60.00  190
 83  \w   -151.00 -55.00   0.50    1.10    --  -82.50 -77.00-180.00  192
 84  \w     72.00 164.00   0.50    1.10    --   96.35  68.00  90.00  184
 85  \w     77.00 163.00   0.50    1.10    --   96.35  50.00  30.00  172
;
_diffrn_measurement_device 'four-circle diffractometer'
_diffrn_measurement_device_type 'XtaLAB Synergy, Dualflex, HyPix3000'
_diffrn_measurement_method '\w scans'
_diffrn_orient_matrix_type 'CrysAlisPro convention (1999,Acta A55,543-557)'
_diffrn_orient_matrix_UB_11 -0.1822177000
_diffrn_orient_matrix_UB_12 -0.0214338000
_diffrn_orient_matrix_UB_13 0.0017863000
_diffrn_orient_matrix_UB_21 0.0096112000
_diffrn_orient_matrix_UB_22 -0.1236239000
_diffrn_orient_matrix_UB_23 0.0328764000
_diffrn_orient_matrix_UB_31 0.0388356000
_diffrn_orient_matrix_UB_32 0.0943736000
_diffrn_orient_matrix_UB_33 0.0594910000
_diffrn_radiation_monochromator mirror
_diffrn_radiation_probe x-ray
_diffrn_radiation_type 'Cu K\a'
_diffrn_radiation_wavelength 1.54184
_diffrn_reflns_av_R_equivalents 0.0692
_diffrn_reflns_av_unetI/netI 0.0319
_diffrn_reflns_Laue_measured_fraction_full 0.996
_diffrn_reflns_Laue_measured_fraction_max 0.992
_diffrn_reflns_limit_h_max 10
_diffrn_reflns_limit_h_min -10
_diffrn_reflns_limit_k_max 12
_diffrn_reflns_limit_k_min -12
_diffrn_reflns_limit_l_max 27
_diffrn_reflns_limit_l_min -27
_diffrn_reflns_number 41521
_diffrn_reflns_point_group_measured_fraction_full 0.996
_diffrn_reflns_point_group_measured_fraction_max 0.992
_diffrn_reflns_theta_full 67.684
_diffrn_reflns_theta_max 68.156
_diffrn_reflns_theta_min 3.902
_diffrn_source 'micro-focus sealed X-ray tube'
_diffrn_source_type 'PhotonJet (Cu) X-ray Source'
_exptl_absorpt_coefficient_mu 0.693
_exptl_absorpt_correction_T_max 1.00000
_exptl_absorpt_correction_T_min 0.49518
_exptl_absorpt_correction_type multi-scan
_exptl_absorpt_process_details
;
CrysAlisPro 1.171.41.93a (Rigaku Oxford Diffraction, 2020)
Empirical absorption correction using spherical harmonics,
implemented in SCALE3 ABSPACK scaling algorithm.
;
_exptl_crystal_colour 'clear light colourless'
_exptl_crystal_colour_lustre clear
_exptl_crystal_colour_modifier light
_exptl_crystal_colour_primary colourless
_exptl_crystal_density_diffrn 1.269
_exptl_crystal_description needle
_exptl_crystal_F_000 784
_exptl_crystal_preparation Luminescent
_exptl_crystal_recrystallization_method 'Solvent evaporation'
_exptl_crystal_size_max 0.7
_exptl_crystal_size_mid 0.2
_exptl_crystal_size_min 0.1
_refine_diff_density_max 0.343
_refine_diff_density_min -0.245
_refine_diff_density_rms 0.052
_refine_ls_extinction_method none
_refine_ls_goodness_of_fit_ref 1.050
_refine_ls_hydrogen_treatment mixed
_refine_ls_matrix_type full
_refine_ls_number_parameters 499
_refine_ls_number_reflns 6986
_refine_ls_number_restraints 0
_refine_ls_restrained_S_all 1.050
_refine_ls_R_factor_all 0.0512
_refine_ls_R_factor_gt 0.0470
_refine_ls_shift/su_max 0.001
_refine_ls_shift/su_mean 0.000
_refine_ls_structure_factor_coef Fsqd
_refine_ls_weighting_details 'w=1/[\s^2^(Fo^2^)+(0.0834P)^2^+0.4330P] where P=(Fo^2^+2Fc^2^)/3'
_refine_ls_weighting_scheme calc
_refine_ls_wR_factor_gt 0.1318
_refine_ls_wR_factor_ref 0.1364
_reflns_Friedel_coverage 0.000
_reflns_number_gt 6207
_reflns_number_total 6986
_reflns_threshold_expression 'I > 2\s(I)'
_cod_data_source_file d5cc03591k2.cif
_cod_data_source_block test-2
_cod_database_code 7135055
_shelx_shelxl_version_number 2018/3
_chemical_oxdiff_formula 'C H N O'
_chemical_oxdiff_usercomment 100K
_shelx_space_group_comment
;
The symmetry employed for this shelxl refinement is uniquely defined
by the following loop, which should always be used as a source of
symmetry information in preference to the above space-group names.
They are only intended as comments.
;
_shelx_estimated_absorpt_t_max 0.934
_shelx_estimated_absorpt_t_min 0.642
_olex2_refinement_description
;
1. Fixed Uiso
 At 1.2 times of:
  All C(H) groups, All C(H,H) groups, All N(H) groups
 At 1.5 times of:
  All C(H,H,H) groups
2.a Secondary CH2 refined with riding coordinates:
 C00M(H00I,H00J), C00Q(H00A,H00B), C00S(H00L,H00M), C00W(H00C,H00D), C00Z(H00E,
 H00F), C010(H01L,H01M), C01E(H01A,H01E), C01G(H01R,H01S)
2.b Aromatic/amide H refined with riding coordinates:
 N007(H007), N00A(H00G), C00H(H00H), C00K(H00K), C00R(H00R), C00V(H00V),
 C00X(H00X), C00Y(H00Y), C011(H011), C012(H012), C014(H014), C015(H015),
 C016(H016), C017(H017), C018(H018), C019(H019), C01A(H01Q), C01B(H01B),
 C01C(H01C), C01D(H01D)
2.c Idealised Me refined as rotating group:
 C013(H01N,H01O,H01P), C01F(H01F,H01G,H01H), C01H(H01T,H01U,H01V), C01I(H01I,
 H01J,H01K)
;
_olex2_submission_original_sample_id HyBu
_olex2_submission_special_instructions 'No special instructions were received'
_oxdiff_exptl_absorpt_empirical_details
;
Empirical correction (ABSPACK) includes:
- Absorption correction using spherical harmonics
- Frame scaling
;
_oxdiff_exptl_absorpt_empirical_full_max 1.662
_oxdiff_exptl_absorpt_empirical_full_min 0.439

loop_
_space_group_symop_operation_xyz
'x, y, z'
'-x, -y, -z'

loop_
_atom_site_label
_atom_site_type_symbol
_atom_site_fract_x
_atom_site_fract_y
_atom_site_fract_z
_atom_site_U_iso_or_equiv
_atom_site_adp_type
_atom_site_occupancy
_atom_site_site_symmetry_order
_atom_site_calc_flag
_atom_site_refinement_flags_posn
_atom_site_refinement_flags_adp
_atom_site_refinement_flags_occupancy
_atom_site_disorder_assembly
_atom_site_disorder_group
O001 O 0.76972(11) 0.11192(9) 0.35088(4) 0.0265(2) Uani 1 1 d . . . . .
O002 O 0.76317(11) 0.60602(9) 0.35115(4) 0.0260(2) Uani 1 1 d . . . . .
O003 O 0.72598(11) 0.39613(10) 0.16828(4) 0.0284(2) Uani 1 1 d . . . . .
O004 O 0.73865(12) 0.76639(10) 0.24443(4) 0.0292(2) Uani 1 1 d . . . . .
O005 O 0.77278(12) 0.28431(10) 0.24568(4) 0.0292(2) Uani 1 1 d . . . . .
O006 O 0.68150(11) 0.86009(10) 0.16237(4) 0.0291(2) Uani 1 1 d . . . . .
N007 N 0.53307(13) 0.08249(12) 0.25512(5) 0.0232(2) Uani 1 1 d . . . . .
H007 H 0.628001 0.132555 0.272761 0.028 Uiso 1 1 calc R U . . .
N008 N 0.80843(13) -0.09041(12) 0.37517(5) 0.0226(2) Uani 1 1 d . . . . .
N009 N 0.81430(13) 0.40872(12) 0.37849(5) 0.0222(2) Uani 1 1 d . . . . .
N00A N 0.51763(13) 0.55135(12) 0.25554(5) 0.0240(3) Uani 1 1 d . . . . .
H00G H 0.616022 0.600062 0.269433 0.029 Uiso 1 1 calc R U . . .
N00B N 0.46114(13) 0.10701(11) 0.20357(5) 0.0233(2) Uani 1 1 d . . . . .
N00C N 0.43269(13) 0.57419(12) 0.20589(5) 0.0246(3) Uani 1 1 d . . . . .
C00D C 0.45413(16) -0.02519(13) 0.28084(6) 0.0228(3) Uani 1 1 d . . . . .
C00E C 0.44747(16) 0.44857(14) 0.28514(6) 0.0228(3) Uani 1 1 d . . . . .
C00F C 0.54195(16) 0.41141(13) 0.33362(6) 0.0221(3) Uani 1 1 d . . . . .
C00G C 0.71499(16) 0.48315(13) 0.35453(5) 0.0211(3) Uani 1 1 d . . . . .
C00H C 0.47048(16) 0.30684(14) 0.36219(6) 0.0251(3) Uani 1 1 d . . . . .
H00H H 0.533407 0.281011 0.394864 0.030 Uiso 1 1 calc R U . . .
C00I C 0.64680(16) 0.76964(14) 0.19925(6) 0.0242(3) Uani 1 1 d . . . . .
C00J C 0.52644(16) 0.20400(14) 0.17599(6) 0.0240(3) Uani 1 1 d . . . . .
C00K C 0.46052(17) -0.18492(14) 0.35118(6) 0.0253(3) Uani 1 1 d . . . . .
H00K H 0.518215 -0.219841 0.382349 0.030 Uiso 1 1 calc R U . . .
C00L C 0.48710(16) 0.67405(14) 0.17810(6) 0.0239(3) Uani 1 1 d . . . . .
C00M C 1.06249(15) 0.38030(13) 0.43975(6) 0.0229(3) Uani 1 1 d . . . . .
H00I H 1.058030 0.290777 0.416852 0.028 Uiso 1 1 calc R U . . .
H00J H 0.999385 0.364271 0.471644 0.028 Uiso 1 1 calc R U . . .
C00N C 0.38186(16) 0.68112(14) 0.12153(6) 0.0239(3) Uani 1 1 d . . . . .
C00O C 0.54086(16) -0.07532(13) 0.32743(6) 0.0223(3) Uani 1 1 d . . . . .
C00P C 0.68635(16) 0.29690(14) 0.20060(6) 0.0241(3) Uani 1 1 d . . . . .
C00Q C 1.05691(15) -0.12388(13) 0.43625(6) 0.0236(3) Uani 1 1 d . . . . .
H00A H 1.054974 -0.210876 0.411808 0.028 Uiso 1 1 calc R U . . .
H00B H 0.993278 -0.144828 0.467598 0.028 Uiso 1 1 calc R U . . .
C00R C 0.34069(16) 0.80261(14) 0.10731(6) 0.0271(3) Uani 1 1 d . . . . .
H00R H 0.383100 0.884951 0.133717 0.033 Uiso 1 1 calc R U . . .
C00S C 1.23804(16) 0.44611(13) 0.46705(6) 0.0244(3) Uani 1 1 d . . . . .
H00L H 1.298963 0.469171 0.435196 0.029 Uiso 1 1 calc R U . . .
H00M H 1.241500 0.532041 0.492553 0.029 Uiso 1 1 calc R U . . .
C00T C 0.42995(16) 0.21187(14) 0.11783(6) 0.0251(3) Uani 1 1 d . . . . .
C00U C 0.71465(16) -0.01124(13) 0.35162(6) 0.0215(3) Uani 1 1 d . . . . .
C00V C 0.29846(17) -0.24376(15) 0.33022(6) 0.0292(3) Uani 1 1 d . . . . .
H00V H 0.245789 -0.318712 0.346642 0.035 Uiso 1 1 calc R U . . .
C00W C 1.23125(16) -0.05623(14) 0.46447(6) 0.0254(3) Uani 1 1 d . . . . .
H00C H 1.292343 -0.029174 0.433133 0.031 Uiso 1 1 calc R U . . .
H00D H 1.231941 0.027577 0.490919 0.031 Uiso 1 1 calc R U . . .
C00X C 0.30985(17) 0.23992(14) 0.34395(6) 0.0277(3) Uani 1 1 d . . . . .
H00X H 0.263318 0.168906 0.363877 0.033 Uiso 1 1 calc R U . . .
C00Y C 0.29012(16) -0.08431(15) 0.26020(6) 0.0266(3) Uani 1 1 d . . . . .
H00Y H 0.231063 -0.050273 0.229067 0.032 Uiso 1 1 calc R U . . .
C00Z C 0.97965(16) -0.03305(14) 0.39808(6) 0.0253(3) Uani 1 1 d . . . . .
H00E H 0.991485 0.057154 0.421623 0.030 Uiso 1 1 calc R U . . .
H00F H 1.037347 -0.019320 0.364613 0.030 Uiso 1 1 calc R U . . .
C010 C 0.98604(16) 0.46767(14) 0.39963(6) 0.0244(3) Uani 1 1 d . . . . .
H01L H 0.999150 0.560065 0.421372 0.029 Uiso 1 1 calc R U . . .
H01M H 1.042108 0.476337 0.365501 0.029 Uiso 1 1 calc R U . . .
C011 C 0.23803(17) 0.80288(15) 0.05469(6) 0.0296(3) Uani 1 1 d . . . . .
H011 H 0.210028 0.885421 0.045333 0.036 Uiso 1 1 calc R U . . .
C012 C 0.28537(17) 0.38044(15) 0.26695(6) 0.0279(3) Uani 1 1 d . . . . .
H012 H 0.221387 0.405005 0.234186 0.033 Uiso 1 1 calc R U . . .
C013 C 1.32009(16) 0.35398(15) 0.50352(6) 0.0283(3) Uani 1 1 d . . . . .
H01N H 1.321899 0.270634 0.478075 0.042 Uiso 1 1 calc R U . . .
H01O H 1.259924 0.330306 0.535001 0.042 Uiso 1 1 calc R U . . .
H01P H 1.431287 0.401670 0.520979 0.042 Uiso 1 1 calc R U . . .
C014 C 0.26143(17) 0.18144(14) 0.11061(6) 0.0276(3) Uani 1 1 d . . . . .
H014 H 0.211363 0.162412 0.143513 0.033 Uiso 1 1 calc R U . . .
C015 C 0.31807(16) 0.56159(14) 0.08228(6) 0.0272(3) Uani 1 1 d . . . . .
H015 H 0.344385 0.478451 0.091596 0.033 Uiso 1 1 calc R U . . .
C016 C 0.21368(17) -0.19199(15) 0.28490(6) 0.0294(3) Uani 1 1 d . . . . .
H016 H 0.102099 -0.231035 0.270784 0.035 Uiso 1 1 calc R U . . .
C017 C 0.21747(17) 0.27769(15) 0.29622(6) 0.0295(3) Uani 1 1 d . . . . .
H017 H 0.107067 0.232658 0.283635 0.035 Uiso 1 1 calc R U . . .
C018 C 0.49965(17) 0.24032(15) 0.06845(6) 0.0302(3) Uani 1 1 d . . . . .
H018 H 0.614195 0.261827 0.072242 0.036 Uiso 1 1 calc R U . . .
C019 C 0.17630(17) 0.68369(15) 0.01582(6) 0.0293(3) Uani 1 1 d . . . . .
H019 H 0.106653 0.684506 -0.020245 0.035 Uiso 1 1 calc R U . . .
C01A C 0.21626(17) 0.56299(15) 0.02961(6) 0.0297(3) Uani 1 1 d . . . . .
H01Q H 0.173867 0.481046 0.002941 0.036 Uiso 1 1 calc R U . . .
C01B C 0.16595(17) 0.17852(15) 0.05630(7) 0.0307(3) Uani 1 1 d . . . . .
H01B H 0.051352 0.156790 0.052276 0.037 Uiso 1 1 calc R U . . .
C01C C 0.23562(18) 0.20684(15) 0.00802(6) 0.0309(3) Uani 1 1 d . . . . .
H01C H 0.169561 0.205436 -0.029092 0.037 Uiso 1 1 calc R U . . .
C01D C 0.40347(18) 0.23749(16) 0.01407(6) 0.0332(3) Uani 1 1 d . . . . .
H01D H 0.452370 0.256527 -0.019087 0.040 Uiso 1 1 calc R U . . .
C01E C 0.88194(17) 0.48978(15) 0.19006(7) 0.0313(3) Uani 1 1 d . . . . .
H01A H 0.967795 0.438362 0.198945 0.038 Uiso 1 1 calc R U . . .
H01E H 0.877757 0.548354 0.226599 0.038 Uiso 1 1 calc R U . . .
C01F C 1.31625(17) -0.14880(15) 0.49975(7) 0.0306(3) Uani 1 1 d . . . . .
H01F H 1.322299 -0.229268 0.473315 0.046 Uiso 1 1 calc R U . . .
H01G H 1.255221 -0.177463 0.530379 0.046 Uiso 1 1 calc R U . . .
H01H H 1.425922 -0.099229 0.518259 0.046 Uiso 1 1 calc R U . . .
C01G C 0.83136(17) 0.96196(15) 0.18224(7) 0.0328(3) Uani 1 1 d . . . . .
H01R H 0.924792 0.917713 0.188274 0.039 Uiso 1 1 calc R U . . .
H01S H 0.827856 1.016489 0.219938 0.039 Uiso 1 1 calc R U . . .
C01H C 0.84609(19) 1.05109(16) 0.13472(7) 0.0357(4) Uani 1 1 d . . . . .
H01T H 0.868863 0.999695 0.099854 0.053 Uiso 1 1 calc R U . . .
H01U H 0.934600 1.130997 0.149029 0.053 Uiso 1 1 calc R U . . .
H01V H 0.744439 1.080789 0.124217 0.053 Uiso 1 1 calc R U . . .
C01I C 0.9168(2) 0.57548(17) 0.14231(7) 0.0377(4) Uani 1 1 d . . . . .
H01I H 0.925317 0.516769 0.106973 0.057 Uiso 1 1 calc R U . . .
H01J H 1.018982 0.642535 0.156097 0.057 Uiso 1 1 calc R U . . .
H01K H 0.828766 0.622880 0.132789 0.057 Uiso 1 1 calc R U . . .
H008 H 0.776(2) -0.1793(19) 0.3653(8) 0.034(4) Uiso 1 1 d . . . . .
H009 H 0.786(2) 0.3193(19) 0.3698(7) 0.032(4) Uiso 1 1 d . . . . .

loop_
_atom_site_aniso_label
_atom_site_aniso_U_11
_atom_site_aniso_U_22
_atom_site_aniso_U_33
_atom_site_aniso_U_23
_atom_site_aniso_U_13
_atom_site_aniso_U_12
O001 0.0266(5) 0.0191(5) 0.0317(5) 0.0056(4) -0.0014(4) 0.0043(4)
O002 0.0270(5) 0.0194(5) 0.0300(5) 0.0057(4) -0.0010(4) 0.0051(4)
O003 0.0248(5) 0.0294(5) 0.0315(5) 0.0087(4) 0.0041(4) 0.0059(4)
O004 0.0268(5) 0.0324(6) 0.0270(5) 0.0051(4) 0.0000(4) 0.0067(4)
O005 0.0259(5) 0.0330(6) 0.0270(5) 0.0064(4) -0.0001(4) 0.0049(4)
O006 0.0249(5) 0.0313(5) 0.0315(5) 0.0108(4) 0.0032(4) 0.0051(4)
N007 0.0202(5) 0.0268(6) 0.0221(5) 0.0046(4) 0.0014(4) 0.0056(4)
N008 0.0217(6) 0.0173(6) 0.0276(6) 0.0045(4) 0.0000(4) 0.0039(4)
N009 0.0204(6) 0.0176(6) 0.0276(6) 0.0042(4) 0.0009(4) 0.0039(4)
N00A 0.0212(5) 0.0288(6) 0.0226(5) 0.0059(5) 0.0018(4) 0.0074(5)
N00B 0.0238(6) 0.0258(6) 0.0224(5) 0.0033(4) 0.0031(4) 0.0111(5)
N00C 0.0246(6) 0.0289(6) 0.0220(5) 0.0039(5) 0.0025(4) 0.0111(5)
C00D 0.0236(7) 0.0225(7) 0.0235(6) 0.0014(5) 0.0055(5) 0.0077(5)
C00E 0.0227(6) 0.0248(7) 0.0231(6) 0.0027(5) 0.0058(5) 0.0095(5)
C00F 0.0222(6) 0.0203(7) 0.0245(6) 0.0006(5) 0.0050(5) 0.0072(5)
C00G 0.0242(7) 0.0201(7) 0.0201(6) 0.0034(5) 0.0039(5) 0.0074(5)
C00H 0.0251(7) 0.0255(7) 0.0270(7) 0.0052(5) 0.0058(5) 0.0094(5)
C00I 0.0252(7) 0.0256(7) 0.0242(7) 0.0044(5) 0.0054(5) 0.0105(5)
C00J 0.0227(6) 0.0257(7) 0.0258(7) 0.0039(5) 0.0050(5) 0.0098(5)
C00K 0.0268(7) 0.0227(7) 0.0289(7) 0.0056(5) 0.0073(5) 0.0082(5)
C00L 0.0246(7) 0.0236(7) 0.0254(7) 0.0029(5) 0.0056(5) 0.0094(5)
C00M 0.0199(6) 0.0206(7) 0.0289(7) 0.0064(5) 0.0035(5) 0.0050(5)
C00N 0.0213(6) 0.0280(7) 0.0241(6) 0.0059(5) 0.0048(5) 0.0079(5)
C00O 0.0220(6) 0.0214(7) 0.0242(6) 0.0003(5) 0.0046(5) 0.0075(5)
C00P 0.0255(7) 0.0250(7) 0.0247(7) 0.0043(5) 0.0059(5) 0.0106(5)
C00Q 0.0210(6) 0.0208(7) 0.0296(7) 0.0071(5) 0.0030(5) 0.0049(5)
C00R 0.0269(7) 0.0255(7) 0.0300(7) 0.0041(5) 0.0053(5) 0.0080(5)
C00S 0.0207(6) 0.0212(7) 0.0313(7) 0.0054(5) 0.0034(5) 0.0045(5)
C00T 0.0276(7) 0.0228(7) 0.0262(7) 0.0034(5) 0.0023(5) 0.0109(5)
C00U 0.0244(7) 0.0199(7) 0.0212(6) 0.0036(5) 0.0043(5) 0.0069(5)
C00V 0.0284(7) 0.0243(7) 0.0359(8) 0.0045(6) 0.0116(6) 0.0035(6)
C00W 0.0214(6) 0.0228(7) 0.0316(7) 0.0072(6) 0.0015(5) 0.0045(5)
C00X 0.0263(7) 0.0254(7) 0.0332(7) 0.0058(6) 0.0102(6) 0.0052(5)
C00Y 0.0228(7) 0.0309(7) 0.0259(7) 0.0029(6) 0.0028(5) 0.0078(6)
C00Z 0.0223(7) 0.0207(7) 0.0308(7) 0.0065(5) -0.0006(5) 0.0024(5)
C010 0.0207(6) 0.0222(7) 0.0294(7) 0.0065(5) 0.0016(5) 0.0034(5)
C011 0.0293(7) 0.0290(8) 0.0343(7) 0.0104(6) 0.0054(6) 0.0126(6)
C012 0.0235(7) 0.0333(8) 0.0276(7) 0.0040(6) 0.0024(5) 0.0100(6)
C013 0.0208(6) 0.0288(8) 0.0345(7) 0.0095(6) 0.0009(6) 0.0041(5)
C014 0.0267(7) 0.0279(7) 0.0303(7) 0.0093(6) 0.0061(6) 0.0077(6)
C015 0.0269(7) 0.0256(7) 0.0307(7) 0.0079(6) 0.0048(6) 0.0077(5)
C016 0.0217(7) 0.0312(8) 0.0329(7) -0.0013(6) 0.0050(6) 0.0035(6)
C017 0.0221(7) 0.0321(8) 0.0330(7) 0.0003(6) 0.0057(6) 0.0045(6)
C018 0.0267(7) 0.0353(8) 0.0308(7) 0.0068(6) 0.0055(6) 0.0105(6)
C019 0.0262(7) 0.0336(8) 0.0289(7) 0.0083(6) -0.0001(6) 0.0102(6)
C01A 0.0292(7) 0.0286(7) 0.0297(7) 0.0037(6) 0.0017(6) 0.0054(6)
C01B 0.0252(7) 0.0290(8) 0.0379(8) 0.0088(6) 0.0005(6) 0.0073(6)
C01C 0.0359(8) 0.0285(7) 0.0276(7) 0.0041(6) -0.0028(6) 0.0120(6)
C01D 0.0354(8) 0.0391(8) 0.0283(7) 0.0076(6) 0.0079(6) 0.0127(6)
C01E 0.0264(7) 0.0304(8) 0.0355(8) 0.0054(6) 0.0033(6) 0.0039(6)
C01F 0.0221(7) 0.0311(8) 0.0380(8) 0.0136(6) 0.0002(6) 0.0041(6)
C01G 0.0257(7) 0.0296(8) 0.0435(8) 0.0080(6) 0.0063(6) 0.0052(6)
C01H 0.0344(8) 0.0309(8) 0.0440(9) 0.0058(7) 0.0158(7) 0.0055(6)
C01I 0.0386(8) 0.0374(9) 0.0366(8) 0.0058(7) 0.0117(7) 0.0025(7)

loop_
_atom_type_symbol
_atom_type_description
_atom_type_scat_dispersion_real
_atom_type_scat_dispersion_imag
_atom_type_scat_source
C C 0.0181 0.0091 'International Tables Vol C Tables 4.2.6.8 and 6.1.1.4'
H H 0.0000 0.0000 'International Tables Vol C Tables 4.2.6.8 and 6.1.1.4'
N N 0.0311 0.0180 'International Tables Vol C Tables 4.2.6.8 and 6.1.1.4'
O O 0.0492 0.0322 'International Tables Vol C Tables 4.2.6.8 and 6.1.1.4'

loop_
_geom_angle_atom_site_label_1
_geom_angle_atom_site_label_2
_geom_angle_atom_site_label_3
_geom_angle
_geom_angle_site_symmetry_1
_geom_angle_site_symmetry_3
_geom_angle_publ_flag
C00P O003 C01E 115.81(10) . . ?
C00I O006 C01G 115.44(11) . . ?
N00B N007 H007 120.8 . . ?
N00B N007 C00D 118.43(11) . . ?
C00D N007 H007 120.8 . . ?
C00U N008 C00Z 119.58(11) . . ?
C00U N008 H008 118.2(11) . . ?
C00Z N008 H008 118.6(11) . . ?
C00G N009 C010 120.99(11) . . ?
C00G N009 H009 118.6(11) . . ?
C010 N009 H009 116.6(11) . . ?
N00C N00A H00G 120.7 . . ?
N00C N00A C00E 118.60(11) . . ?
C00E N00A H00G 120.7 . . ?
C00J N00B N007 122.69(11) . . ?
C00L N00C N00A 121.63(12) . . ?
N007 C00D C00O 119.89(12) . . ?
C00Y C00D N007 120.48(12) . . ?
C00Y C00D C00O 119.62(12) . . ?
N00A C00E C00F 119.46(12) . . ?
N00A C00E C012 121.07(12) . . ?
C012 C00E C00F 119.46(12) . . ?
C00E C00F C00G 120.77(12) . . ?
C00H C00F C00E 118.72(12) . . ?
C00H C00F C00G 120.51(12) . . ?
O002 C00G N009 121.87(12) . . ?
O002 C00G C00F 121.84(11) . . ?
N009 C00G C00F 116.27(11) . . ?
C00F C00H H00H 119.3 . . ?
C00X C00H C00F 121.49(12) . . ?
C00X C00H H00H 119.3 . . ?
O004 C00I O006 122.71(12) . . ?
O004 C00I C00L 124.62(13) . . ?
O006 C00I C00L 112.66(11) . . ?
N00B C00J C00P 122.45(12) . . ?
N00B C00J C00T 114.61(12) . . ?
C00T C00J C00P 122.93(12) . . ?
C00O C00K H00K 119.3 . . ?
C00V C00K H00K 119.3 . . ?
C00V C00K C00O 121.37(13) . . ?
N00C C00L C00I 122.85(12) . . ?
N00C C00L C00N 115.02(12) . . ?
C00N C00L C00I 122.04(12) . . ?
H00I C00M H00J 107.9 . . ?
C00S C00M H00I 109.2 . . ?
C00S C00M H00J 109.2 . . ?
C010 C00M H00I 109.2 . . ?
C010 C00M H00J 109.2 . . ?
C010 C00M C00S 112.24(11) . . ?
C00R C00N C00L 122.40(12) . . ?
C015 C00N C00L 118.57(12) . . ?
C015 C00N C00R 119.00(12) . . ?
C00D C00O C00U 120.74(12) . . ?
C00K C00O C00D 118.74(12) . . ?
C00K C00O C00U 120.52(12) . . ?
O003 C00P C00J 113.37(11) . . ?
O005 C00P O003 123.06(13) . . ?
O005 C00P C00J 123.57(13) . . ?
H00A C00Q H00B 108.0 . . ?
C00W C00Q H00A 109.3 . . ?
C00W C00Q H00B 109.3 . . ?
C00Z C00Q H00A 109.3 . . ?
C00Z C00Q H00B 109.3 . . ?
C00Z C00Q C00W 111.50(11) . . ?
C00N C00R H00R 119.9 . . ?
C011 C00R C00N 120.12(13) . . ?
C011 C00R H00R 119.9 . . ?
C00M C00S H00L 109.1 . . ?
C00M C00S H00M 109.1 . . ?
H00L C00S H00M 107.8 . . ?
C013 C00S C00M 112.60(11) . . ?
C013 C00S H00L 109.1 . . ?
C013 C00S H00M 109.1 . . ?
C014 C00T C00J 118.82(12) . . ?
C014 C00T C018 117.92(12) . . ?
C018 C00T C00J 123.13(12) . . ?
O001 C00U N008 121.14(12) . . ?
O001 C00U C00O 121.19(11) . . ?
N008 C00U C00O 117.66(11) . . ?
C00K C00V H00V 120.3 . . ?
C00K C00V C016 119.32(13) . . ?
C016 C00V H00V 120.3 . . ?
C00Q C00W H00C 109.0 . . ?
C00Q C00W H00D 109.0 . . ?
H00C C00W H00D 107.8 . . ?
C01F C00W C00Q 112.82(11) . . ?
C01F C00W H00C 109.0 . . ?
C01F C00W H00D 109.0 . . ?
C00H C00X H00X 120.3 . . ?
C00H C00X C017 119.36(13) . . ?
C017 C00X H00X 120.3 . . ?
C00D C00Y H00Y 119.9 . . ?
C016 C00Y C00D 120.28(13) . . ?
C016 C00Y H00Y 119.9 . . ?
N008 C00Z C00Q 112.30(11) . . ?
N008 C00Z H00E 109.1 . . ?
N008 C00Z H00F 109.1 . . ?
C00Q C00Z H00E 109.1 . . ?
C00Q C00Z H00F 109.1 . . ?
H00E C00Z H00F 107.9 . . ?
N009 C010 C00M 111.15(11) . . ?
N009 C010 H01L 109.4 . . ?
N009 C010 H01M 109.4 . . ?
C00M C010 H01L 109.4 . . ?
C00M C010 H01M 109.4 . . ?
H01L C010 H01M 108.0 . . ?
C00R C011 H011 119.8 . . ?
C019 C011 C00R 120.38(13) . . ?
C019 C011 H011 119.8 . . ?
C00E C012 H012 119.7 . . ?
C017 C012 C00E 120.60(13) . . ?
C017 C012 H012 119.7 . . ?
C00S C013 H01N 109.5 . . ?
C00S C013 H01O 109.5 . . ?
C00S C013 H01P 109.5 . . ?
H01N C013 H01O 109.5 . . ?
H01N C013 H01P 109.5 . . ?
H01O C013 H01P 109.5 . . ?
C00T C014 H014 119.5 . . ?
C01B C014 C00T 121.06(13) . . ?
C01B C014 H014 119.5 . . ?
C00N C015 H015 119.8 . . ?
C01A C015 C00N 120.48(13) . . ?
C01A C015 H015 119.8 . . ?
C00V C016 H016 119.7 . . ?
C00Y C016 C00V 120.66(13) . . ?
C00Y C016 H016 119.7 . . ?
C00X C017 H017 119.8 . . ?
C012 C017 C00X 120.37(13) . . ?
C012 C017 H017 119.8 . . ?
C00T C018 H018 119.6 . . ?
C01D C018 C00T 120.84(13) . . ?
C01D C018 H018 119.6 . . ?
C011 C019 H019 120.1 . . ?
C011 C019 C01A 119.86(13) . . ?
C01A C019 H019 120.1 . . ?
C015 C01A H01Q 119.9 . . ?
C019 C01A C015 120.16(13) . . ?
C019 C01A H01Q 119.9 . . ?
C014 C01B H01B 119.7 . . ?
C01C C01B C014 120.59(13) . . ?
C01C C01B H01B 119.7 . . ?
C01B C01C H01C 120.3 . . ?
C01B C01C C01D 119.45(13) . . ?
C01D C01C H01C 120.3 . . ?
C018 C01D C01C 120.12(13) . . ?
C018 C01D H01D 119.9 . . ?
C01C C01D H01D 119.9 . . ?
O003 C01E H01A 110.3 . . ?
O003 C01E H01E 110.3 . . ?
O003 C01E C01I 107.18(12) . . ?
H01A C01E H01E 108.5 . . ?
C01I C01E H01A 110.3 . . ?
C01I C01E H01E 110.3 . . ?
C00W C01F H01F 109.5 . . ?
C00W C01F H01G 109.5 . . ?
C00W C01F H01H 109.5 . . ?
H01F C01F H01G 109.5 . . ?
H01F C01F H01H 109.5 . . ?
H01G C01F H01H 109.5 . . ?
O006 C01G H01R 110.4 . . ?
O006 C01G H01S 110.4 . . ?
O006 C01G C01H 106.43(12) . . ?
H01R C01G H01S 108.6 . . ?
C01H C01G H01R 110.4 . . ?
C01H C01G H01S 110.4 . . ?
C01G C01H H01T 109.5 . . ?
C01G C01H H01U 109.5 . . ?
C01G C01H H01V 109.5 . . ?
H01T C01H H01U 109.5 . . ?
H01T C01H H01V 109.5 . . ?
H01U C01H H01V 109.5 . . ?
C01E C01I H01I 109.5 . . ?
C01E C01I H01J 109.5 . . ?
C01E C01I H01K 109.5 . . ?
H01I C01I H01J 109.5 . . ?
H01I C01I H01K 109.5 . . ?
H01J C01I H01K 109.5 . . ?

loop_
_geom_bond_atom_site_label_1
_geom_bond_atom_site_label_2
_geom_bond_distance
_geom_bond_site_symmetry_2
_geom_bond_publ_flag
O001 C00U 1.2445(16) . ?
O002 C00G 1.2443(16) . ?
O003 C00P 1.3370(17) . ?
O003 C01E 1.4576(17) . ?
O004 C00I 1.2152(16) . ?
O005 C00P 1.2165(16) . ?
O006 C00I 1.3392(17) . ?
O006 C01G 1.4538(17) . ?
N007 H007 0.8800 . ?
N007 N00B 1.3274(15) . ?
N007 C00D 1.4038(18) . ?
N008 C00U 1.3395(17) . ?
N008 C00Z 1.4578(17) . ?
N008 H008 0.880(19) . ?
N009 C00G 1.3389(17) . ?
N009 C010 1.4582(17) . ?
N009 H009 0.881(18) . ?
N00A H00G 0.8800 . ?
N00A N00C 1.3298(15) . ?
N00A C00E 1.3945(18) . ?
N00B C00J 1.3080(18) . ?
N00C C00L 1.3028(18) . ?
C00D C00O 1.4105(19) . ?
C00D C00Y 1.3993(19) . ?
C00E C00F 1.4089(18) . ?
C00E C012 1.3994(19) . ?
C00F C00G 1.4949(18) . ?
C00F C00H 1.3965(19) . ?
C00H H00H 0.9500 . ?
C00H C00X 1.3856(19) . ?
C00I C00L 1.4879(19) . ?
C00J C00P 1.4894(19) . ?
C00J C00T 1.4858(18) . ?
C00K H00K 0.9500 . ?
C00K C00O 1.3968(19) . ?
C00K C00V 1.385(2) . ?
C00L C00N 1.4877(18) . ?
C00M H00I 0.9900 . ?
C00M H00J 0.9900 . ?
C00M C00S 1.5242(17) . ?
C00M C010 1.5123(18) . ?
C00N C00R 1.4011(19) . ?
C00N C015 1.3918(19) . ?
C00O C00U 1.4940(18) . ?
C00Q H00A 0.9900 . ?
C00Q H00B 0.9900 . ?
C00Q C00W 1.5241(18) . ?
C00Q C00Z 1.5146(18) . ?
C00R H00R 0.9500 . ?
C00R C011 1.3883(19) . ?
C00S H00L 0.9900 . ?
C00S H00M 0.9900 . ?
C00S C013 1.5223(18) . ?
C00T C014 1.3946(19) . ?
C00T C018 1.401(2) . ?
C00V H00V 0.9500 . ?
C00V C016 1.390(2) . ?
C00W H00C 0.9900 . ?
C00W H00D 0.9900 . ?
C00W C01F 1.5235(18) . ?
C00X H00X 0.9500 . ?
C00X C017 1.390(2) . ?
C00Y H00Y 0.9500 . ?
C00Y C016 1.382(2) . ?
C00Z H00E 0.9900 . ?
C00Z H00F 0.9900 . ?
C010 H01L 0.9900 . ?
C010 H01M 0.9900 . ?
C011 H011 0.9500 . ?
C011 C019 1.383(2) . ?
C012 H012 0.9500 . ?
C012 C017 1.383(2) . ?
C013 H01N 0.9800 . ?
C013 H01O 0.9800 . ?
C013 H01P 0.9800 . ?
C014 H014 0.9500 . ?
C014 C01B 1.3839(19) . ?
C015 H015 0.9500 . ?
C015 C01A 1.3881(19) . ?
C016 H016 0.9500 . ?
C017 H017 0.9500 . ?
C018 H018 0.9500 . ?
C018 C01D 1.388(2) . ?
C019 H019 0.9500 . ?
C019 C01A 1.387(2) . ?
C01A H01Q 0.9500 . ?
C01B H01B 0.9500 . ?
C01B C01C 1.378(2) . ?
C01C H01C 0.9500 . ?
C01C C01D 1.391(2) . ?
C01D H01D 0.9500 . ?
C01E H01A 0.9900 . ?
C01E H01E 0.9900 . ?
C01E C01I 1.506(2) . ?
C01F H01F 0.9800 . ?
C01F H01G 0.9800 . ?
C01F H01H 0.9800 . ?
C01G H01R 0.9900 . ?
C01G H01S 0.9900 . ?
C01G C01H 1.500(2) . ?
C01H H01T 0.9800 . ?
C01H H01U 0.9800 . ?
C01H H01V 0.9800 . ?
C01I H01I 0.9800 . ?
C01I H01J 0.9800 . ?
C01I H01K 0.9800 . ?

loop_
_geom_torsion_atom_site_label_1
_geom_torsion_atom_site_label_2
_geom_torsion_atom_site_label_3
_geom_torsion_atom_site_label_4
_geom_torsion
_geom_torsion_site_symmetry_1
_geom_torsion_site_symmetry_2
_geom_torsion_site_symmetry_3
_geom_torsion_site_symmetry_4
_geom_torsion_publ_flag
O004 C00I C00L N00C -2.0(2) . . . . ?
O004 C00I C00L C00N -178.41(12) . . . . ?
O006 C00I C00L N00C 176.91(11) . . . . ?
O006 C00I C00L C00N 0.49(17) . . . . ?
N007 N00B C00J C00P -0.99(19) . . . . ?
N007 N00B C00J C00T 177.79(11) . . . . ?
N007 C00D C00O C00K -178.31(11) . . . . ?
N007 C00D C00O C00U 2.63(18) . . . . ?
N007 C00D C00Y C016 178.77(12) . . . . ?
N00A N00C C00L C00I 0.07(19) . . . . ?
N00A N00C C00L C00N 176.72(11) . . . . ?
N00A C00E C00F C00G 1.51(18) . . . . ?
N00A C00E C00F C00H -179.02(11) . . . . ?
N00A C00E C012 C017 179.31(12) . . . . ?
N00B N007 C00D C00O 164.83(11) . . . . ?
N00B N007 C00D C00Y -14.50(17) . . . . ?
N00B C00J C00P O003 -174.76(11) . . . . ?
N00B C00J C00P O005 5.1(2) . . . . ?
N00B C00J C00T C014 35.17(17) . . . . ?
N00B C00J C00T C018 -140.75(13) . . . . ?
N00C N00A C00E C00F 172.23(11) . . . . ?
N00C N00A C00E C012 -6.86(18) . . . . ?
N00C C00L C00N C00R 132.31(14) . . . . ?
N00C C00L C00N C015 -45.60(17) . . . . ?
C00D N007 N00B C00J -179.14(11) . . . . ?
C00D C00O C00U O001 29.73(18) . . . . ?
C00D C00O C00U N008 -151.54(12) . . . . ?
C00D C00Y C016 C00V -0.5(2) . . . . ?
C00E N00A N00C C00L 175.67(11) . . . . ?
C00E C00F C00G O002 32.79(18) . . . . ?
C00E C00F C00G N009 -148.89(12) . . . . ?
C00E C00F C00H C00X -0.14(19) . . . . ?
C00E C012 C017 C00X -0.5(2) . . . . ?
C00F C00E C012 C017 0.22(19) . . . . ?
C00F C00H C00X C017 -0.1(2) . . . . ?
C00G N009 C010 C00M 163.75(12) . . . . ?
C00G C00F C00H C00X 179.33(11) . . . . ?
C00H C00F C00G O002 -146.67(13) . . . . ?
C00H C00F C00G N009 31.65(17) . . . . ?
C00H C00X C017 C012 0.4(2) . . . . ?
C00I O006 C01G C01H 179.82(11) . . . . ?
C00I C00L C00N C00R -51.01(18) . . . . ?
C00I C00L C00N C015 131.09(13) . . . . ?
C00J C00T C014 C01B -175.71(12) . . . . ?
C00J C00T C018 C01D 175.63(13) . . . . ?
C00K C00O C00U O001 -149.32(13) . . . . ?
C00K C00O C00U N008 29.42(17) . . . . ?
C00K C00V C016 C00Y 1.0(2) . . . . ?
C00L C00N C00R C011 -178.04(12) . . . . ?
C00L C00N C015 C01A 178.50(12) . . . . ?
C00N C00R C011 C019 -0.3(2) . . . . ?
C00N C015 C01A C019 -0.4(2) . . . . ?
C00O C00D C00Y C016 -0.57(19) . . . . ?
C00O C00K C00V C016 -0.5(2) . . . . ?
C00P O003 C01E C01I 169.61(11) . . . . ?
C00P C00J C00T C014 -146.05(13) . . . . ?
C00P C00J C00T C018 38.02(19) . . . . ?
C00R C00N C015 C01A 0.5(2) . . . . ?
C00R C011 C019 C01A 0.4(2) . . . . ?
C00S C00M C010 N009 -174.66(11) . . . . ?
C00T C00J C00P O003 6.56(17) . . . . ?
C00T C00J C00P O005 -173.54(12) . . . . ?
C00T C014 C01B C01C -0.5(2) . . . . ?
C00T C018 C01D C01C 0.3(2) . . . . ?
C00U N008 C00Z C00Q 165.64(12) . . . . ?
C00V C00K C00O C00D -0.51(19) . . . . ?
C00V C00K C00O C00U 178.56(12) . . . . ?
C00W C00Q C00Z N008 -174.59(11) . . . . ?
C00Y C00D C00O C00K 1.03(18) . . . . ?
C00Y C00D C00O C00U -178.03(11) . . . . ?
C00Z N008 C00U O001 -2.68(19) . . . . ?
C00Z N008 C00U C00O 178.59(11) . . . . ?
C00Z C00Q C00W C01F -176.03(12) . . . . ?
C010 N009 C00G O002 -2.54(19) . . . . ?
C010 N009 C00G C00F 179.14(11) . . . . ?
C010 C00M C00S C013 -175.36(11) . . . . ?
C011 C019 C01A C015 0.0(2) . . . . ?
C012 C00E C00F C00G -179.38(11) . . . . ?
C012 C00E C00F C00H 0.09(18) . . . . ?
C014 C00T C018 C01D -0.3(2) . . . . ?
C014 C01B C01C C01D 0.5(2) . . . . ?
C015 C00N C00R C011 -0.1(2) . . . . ?
C018 C00T C014 C01B 0.4(2) . . . . ?
C01B C01C C01D C018 -0.4(2) . . . . ?
C01E O003 C00P O005 0.48(18) . . . . ?
C01E O003 C00P C00J -179.62(11) . . . . ?
C01G O006 C00I O004 -4.77(18) . . . . ?
C01G O006 C00I C00L 176.30(11) . . . . ?
